data_7119312
loop_
_publ_author_name
'Wang, Ying'
'Jia, Wei'
'Chen, Ran'
'Zhao, Xiao-Jun'
'Wang, Zhong-Liang'

_publ_section_title
;
 Guest-induced SC-SC transformation within the first K/Cd heterodimetallic
 triazole complex: a luminescent sensor for high-explosives and cyano
 molecules.
;
_journal_issue 3
_journal_name_full 'Chemical communications (Cambridge, England)'
_journal_page_first 636
_journal_page_last 639
_journal_paper_doi 10.1039/c6cc09566f
_journal_volume 53
_journal_year 2017
_chemical_formula_sum 'C244 H171 Cd8 N88 O28'
_chemical_formula_weight 5682.89
_chemical_name_systematic
; 
 ? 
;
_space_group_IT_number 5
_symmetry_cell_setting monoclinic
_symmetry_space_group_name_Hall 'C 2y'
_symmetry_space_group_name_H-M 'C 1 2 1'
_atom_sites_solution_hydrogens geom
_atom_sites_solution_primary direct
_atom_sites_solution_secondary difmap
_audit_creation_method SHELXL-97
_audit_update_record
;
2016-09-23 deposited with the CCDC.
2016-12-12 downloaded from the CCDC.
;
_cell_angle_alpha 90.00
_cell_angle_beta 111.11(3)
_cell_angle_gamma 90.00
_cell_formula_units_Z 1
_cell_length_a 20.477(4)
_cell_length_b 23.839(5)
_cell_length_c 17.521(4)
_cell_measurement_reflns_used 10303
_cell_measurement_temperature 113.1500
_cell_measurement_theta_max 27.8545
_cell_measurement_theta_min 1.7085
_cell_volume 7979(3)
_computing_structure_refinement 'SHELXL-97 (Sheldrick, 1997)'
_computing_structure_solution 'SHELXS-97 (Sheldrick, 1990)'
_diffrn_ambient_temperature 113.1500
_diffrn_detector_area_resol_mean 28.5714
_diffrn_measured_fraction_theta_full 0.999
_diffrn_measured_fraction_theta_max 0.999
_diffrn_measurement_device_type 'Saturn70 (4x4 bin mode)'
_diffrn_measurement_method dtprofit.ref
_diffrn_radiation_monochromator Confocal
_diffrn_radiation_source 'Rotating Anode'
_diffrn_radiation_type MoK\a
_diffrn_radiation_wavelength 0.71073
_diffrn_reflns_av_R_equivalents 0.0544
_diffrn_reflns_av_sigmaI/netI 0.0833
_diffrn_reflns_limit_h_max 23
_diffrn_reflns_limit_h_min -24
_diffrn_reflns_limit_k_max 28
_diffrn_reflns_limit_k_min -28
_diffrn_reflns_limit_l_max 20
_diffrn_reflns_limit_l_min -20
_diffrn_reflns_number 32837
_diffrn_reflns_theta_full 25.01
_diffrn_reflns_theta_max 25.01
_diffrn_reflns_theta_min 1.71
_exptl_absorpt_coefficient_mu 0.589
_exptl_absorpt_correction_T_max 1.0000
_exptl_absorpt_correction_T_min 0.7536
_exptl_absorpt_correction_type multi-scan
_exptl_absorpt_process_details SADABS
_exptl_crystal_colour Colorless
_exptl_crystal_density_diffrn 1.183
_exptl_crystal_density_method 'not measured'
_exptl_crystal_description Prism
_exptl_crystal_F_000 2859
_exptl_crystal_size_max 0.20
_exptl_crystal_size_mid 0.20
_exptl_crystal_size_min 0.20
_platon_squeeze_details ' ?'
_refine_diff_density_max 1.243
_refine_diff_density_min -0.910
_refine_diff_density_rms 0.151
_refine_ls_abs_structure_details 'Flack H D (1983), Acta Cryst. A39, 876-881'
_refine_ls_abs_structure_Flack -10(10)
_refine_ls_extinction_coef 0.00175(14)
_refine_ls_extinction_expression Fc^*^=kFc[1+0.001xFc^2^\l^3^/sin(2\q)]^-1/4^
_refine_ls_extinction_method SHELXL
_refine_ls_goodness_of_fit_ref 1.018
_refine_ls_hydrogen_treatment mixed
_refine_ls_matrix_type full
_refine_ls_number_parameters 782
_refine_ls_number_reflns 13869
_refine_ls_number_restraints 139
_refine_ls_restrained_S_all 1.014
_refine_ls_R_factor_all 0.1166
_refine_ls_R_factor_gt 0.1001
_refine_ls_shift/su_max 0.101
_refine_ls_shift/su_mean 0.004
_refine_ls_structure_factor_coef Fsqd
_refine_ls_weighting_details 'calc w=1/[\s^2^(Fo^2^)+(0.1947P)^2^+0.0000P] where P=(Fo^2^+2Fc^2^)/3'
_refine_ls_weighting_scheme calc
_refine_ls_wR_factor_gt 0.2656
_refine_ls_wR_factor_ref 0.2835
_reflns_number_gt 9908
_reflns_number_total 13869
_reflns_threshold_expression >2sigma(I)
_cod_data_source_file c6cc09566f2.cif
_cod_data_source_block 1
_cod_depositor_comments
;
The following automatic conversions were performed:

'_symmetry_cell_setting' value 'Monoclinic' changed to 'monoclinic'
according to
/usr/data/users/saulius/crontab/automatic-downloads/rss-feeds/RSC/lib/dictionaries/cif_core.dic
dictionary named 'cif_core.dic' version 2.4.2 from 2011-04-26.

'_exptl_absorpt_correction_type' value 'Multi-scan' changed to
'multi-scan' according to
/usr/data/users/saulius/crontab/automatic-downloads/rss-feeds/RSC/lib/dictionaries/cif_core.dic
dictionary named 'cif_core.dic' version 2.4.2 from 2011-04-26.

Automatic conversion script
Id: cif_fix_values 4268 2015-11-12 08:31:59Z antanas 
;
_cod_original_sg_symbol_H-M C2
_cod_database_code 7119312

loop_
_symmetry_equiv_pos_as_xyz
'x, y, z'
'-x, y, -z'
'x+1/2, y+1/2, z'
'-x+1/2, y+1/2, -z'

loop_
_atom_site_label
_atom_site_type_symbol
_atom_site_fract_x
_atom_site_fract_y
_atom_site_fract_z
_atom_site_U_iso_or_equiv
_atom_site_adp_type
_atom_site_occupancy
_atom_site_symmetry_multiplicity
_atom_site_calc_flag
_atom_site_refinement_flags
_atom_site_disorder_assembly
_atom_site_disorder_group
Cd1 Cd 0.24266(2) 0.340099(17) 0.25807(3) 0.06955(12) Uani 1 1 d . . .
Cd2 Cd 1.00021(2) 0.07938(2) 0.75185(3) 0.08216(14) Uani 1 1 d . . .
C68 C 0.4908(2) 0.0723(2) 0.7764(3) 0.0462(13) Uani 1 1 d . . .
C67 C 0.4485(2) 0.11371(16) 0.6350(2) 0.0331(5) Uani 1 1 d U . .
N13 N 0.2409(2) 0.17785(19) 0.3877(3) 0.0575(14) Uani 1 1 d . . .
C66 C 0.5409(2) 0.0457(2) 0.8520(3) 0.0466(13) Uani 1 1 d . . .
C65 C 0.9219(3) 0.1624(3) 0.5999(3) 0.0702(17) Uani 1 1 d . . .
H65 H 0.9037 0.1316 0.5663 0.084 Uiso 1 1 calc R . .
C64 C 0.3534(2) 0.1692(2) 0.4999(3) 0.0434(13) Uani 1 1 d . . .
N12 N 0.30481(19) 0.19718(15) 0.4324(2) 0.0398(10) Uani 1 1 d . . .
C63 C 0.2146(3) 0.2158(2) 0.3339(3) 0.0549(15) Uani 1 1 d . . .
H63 H 0.1707 0.2115 0.2933 0.066 Uiso 1 1 calc R . .
N2 N 0.8818(2) 0.0536(3) 0.7065(3) 0.0910(18) Uani 1 1 d . . .
C62 C 0.3127(3) 0.2476(2) 0.4086(3) 0.0556(5) Uani 1 1 d U . .
H62 H 0.3511 0.2708 0.4330 0.067 Uiso 1 1 calc R . .
C61 C 0.7061(3) 0.0611(3) 0.6952(3) 0.0600(17) Uani 1 1 d . . .
C60 C 0.8347(3) 0.0724(3) 0.7341(3) 0.0678(17) Uani 1 1 d . . .
H60 H 0.8431 0.0976 0.7772 0.081 Uiso 1 1 calc R . .
N3 N 0.7711(3) 0.0495(2) 0.6898(3) 0.0668(15) Uani 1 1 d . . .
N11 N 0.2523(2) 0.2613(2) 0.3384(3) 0.0705(16) Uani 1 1 d . . .
C59 C 0.4199(3) 0.1899(3) 0.5371(3) 0.0627(16) Uani 1 1 d . . .
H59 H 0.4329 0.2223 0.5166 0.075 Uiso 1 1 calc R . .
C58 C 0.6356(3) 0.1000(3) 0.7633(3) 0.0629(17) Uani 1 1 d . . .
H58 H 0.6309 0.1200 0.8067 0.076 Uiso 1 1 calc R . .
O3W O 0.3225(2) 0.3890(2) 0.3656(3) 0.0968(17) Uani 1 1 d . . .
C57 C 0.5734(2) 0.0784(2) 0.7034(3) 0.0476(13) Uani 1 1 d . . .
N20 N 0.9686(4) 0.1648(3) 0.6782(4) 0.1010(6) Uani 1 1 d U . .
C56 C 0.7005(3) 0.0939(3) 0.7622(4) 0.074(2) Uani 1 1 d . . .
H56 H 0.7395 0.1098 0.8020 0.088 Uiso 1 1 calc R . .
C55 C 0.4679(3) 0.1639(2) 0.6042(3) 0.0642(17) Uani 1 1 d . . .
H55 H 0.5124 0.1789 0.6291 0.077 Uiso 1 1 calc R . .
C54 C 0.3363(3) 0.12081(19) 0.5321(3) 0.0535(16) Uani 1 1 d . . .
H54 H 0.2915 0.1061 0.5077 0.064 Uiso 1 1 calc R . .
C53 C 0.3833(3) 0.09340(19) 0.5992(3) 0.0507(15) Uani 1 1 d . . .
H53 H 0.3698 0.0611 0.6194 0.061 Uiso 1 1 calc R . .
C52 C 0.5811(3) 0.0517(3) 0.6417(4) 0.0688(19) Uani 1 1 d . . .
H52 H 0.5413 0.0378 0.6010 0.083 Uiso 1 1 calc R . .
O2W O 0.1638(3) 0.2916(2) 0.1467(4) 0.125(2) Uani 1 1 d . . .
C51 C 0.6423(4) 0.0435(3) 0.6343(4) 0.086(2) Uani 1 1 d . . .
H51 H 0.6437 0.0255 0.5877 0.103 Uiso 1 1 calc R . .
C50 C 0.4216(2) 0.08701(19) 0.7856(3) 0.0400(12) Uani 1 1 d . . .
C49 C 0.5046(2) 0.08751(15) 0.7121(2) 0.0328(10) Uani 1 1 d . . .
C48 C 0.4024(3) 0.1382(2) 0.8030(4) 0.0658(18) Uani 1 1 d . . .
H48 H 0.4344 0.1670 0.8083 0.079 Uiso 1 1 calc R . .
C47 C 0.3706(3) 0.0438(2) 0.7706(3) 0.0561(16) Uani 1 1 d . . .
H47 H 0.3805 0.0076 0.7581 0.067 Uiso 1 1 calc R . .
N4 N 0.7775(3) 0.0171(3) 0.6312(4) 0.0923(19) Uani 1 1 d . . .
O1W O 0.98336(5) 0.13340(5) 0.85702(6) 0.156(3) Uani 1 1 d . . .
C40 C 0.87541(5) 0.39033(5) 0.31754(6) 0.1018(6) Uani 0.50 1 d PRU . .
H40 H 0.8539 0.4103 0.3477 0.122 Uiso 0.50 1 calc PR . .
C33 C 0.73431(5) 0.32694(5) 0.29667(6) 0.0615(16) Uani 1 1 d R A .
N21 N 0.90983(5) 0.21841(5) 0.58504(6) 0.056(3) Uani 0.50 1 d PR H .
C31 C 0.34241(5) 0.15290(5) 0.81358(6) 0.0792(19) Uani 1 1 d R . .
H31 H 0.3342 0.1883 0.8306 0.095 Uiso 1 1 calc R . .
C30 C 0.30772(5) 0.05596(5) 0.77491(6) 0.073(2) Uani 1 1 d R . .
H30 H 0.2739 0.0279 0.7633 0.088 Uiso 1 1 calc R . .
N22 N 0.94889(5) 0.25389(5) 0.64876(6) 0.073(3) Uani 0.50 1 d PR . .
C27 C 0.84538(5) 0.01968(5) 0.64423(6) 0.105(3) Uani 1 1 d R . .
H27 H 0.8660 -0.0002 0.6131 0.125 Uiso 1 1 calc R . .
C26 C 0.55281(5) 0.06920(5) 0.93043(6) 0.0544(6) Uani 0.50 1 d PRU . .
H26 H 0.5337 0.1039 0.9350 0.065 Uiso 0.50 1 calc PR . .
C25 C 0.29221(5) 0.10726(5) 0.79535(6) 0.0513(14) Uani 1 1 d R . .
C22 C 0.61822(5) -0.02953(5) 0.91777(6) 0.0879(6) Uani 1 1 d RU . .
H22 H 0.6337 -0.0657 0.9138 0.105 Uiso 1 1 calc R . .
C21 C 0.63676(5) -0.00486(5) 0.99193(6) 0.0417(11) Uani 1 1 d R . .
N5 N 0.68430(5) -0.03089(5) 1.06430(6) 0.0435(11) Uani 1 1 d R . .
C20 C 0.59343(5) 0.03987(5) 1.00063(6) 0.1318(11) Uani 1 1 d RU . .
H20 H 0.5923 0.0492 1.0517 0.158 Uiso 1 1 calc R . .
C19 C 0.66964(5) -0.06997(5) 1.10929(6) 0.0489(5) Uani 1 1 d RU . .
H19 H 0.6253 -0.0839 1.1015 0.059 Uiso 1 1 calc R . .
N7 N 0.75322(5) -0.01944(5) 1.09229(6) 0.0680(13) Uani 1 1 d R . .
N6 N 0.72782(5) -0.08564(5) 1.16632(6) 0.0544(12) Uani 1 1 d R . .
C18 C 0.78020(5) -0.05068(5) 1.15644(6) 0.0612(17) Uani 1 1 d R . .
H18 H 0.8270 -0.0503 1.1909 0.073 Uiso 1 1 calc R . .
C17 C 0.76310(5) 0.35630(5) 0.24440(6) 0.069(2) Uani 1 1 d R . .
C8 C 0.83755(5) 0.36474(5) 0.26320(6) 0.0736(19) Uani 1 1 d RU . .
C7 C 0.86529(5) 0.35736(5) 0.19614(6) 0.0545(6) Uani 0.50 1 d PRU . .
H7 H 0.8347 0.3506 0.1430 0.065 Uiso 0.50 1 calc PR . .
C6 C 0.95123(5) 0.39610(5) 0.34591(6) 0.084(3) Uani 0.50 1 d PRU . .
H6 H 0.9791 0.4110 0.3962 0.101 Uiso 0.50 1 calc PR . .
C5 C 0.93672(5) 0.36047(5) 0.21268(6) 0.0394(6) Uani 0.50 1 d PRU . .
H5 H 0.9562 0.3519 0.1737 0.047 Uiso 0.50 1 calc PR . .
C4 C 0.97531(5) 0.37651(5) 0.28801(6) 0.097(2) Uani 1 1 d RU . .
N14 N 1.05231(5) 0.38528(5) 0.30511(6) 0.085(2) Uani 1 1 d R . .
C3 C 1.08642(5) 0.35653(5) 0.26653(6) 0.094(2) Uani 1 1 d R . .
H3 H 1.0680 0.3299 0.2257 0.112 Uiso 1 1 calc R . .
N16 N 1.09188(5) 0.41525(5) 0.36100(6) 0.090(2) Uani 1 1 d R . .
N15 N 1.15225(5) 0.37378(5) 0.29845(6) 0.0873(19) Uani 1 1 d R . .
C2 C 1.15699(5) 0.41103(5) 0.35823(6) 0.089(3) Uani 1 1 d R . .
H2 H 1.1969 0.4300 0.3910 0.107 Uiso 1 1 calc R . .
C1 C 0.98241(5) 0.21440(5) 0.70587(6) 0.117(7) Uani 0.50 1 d PRU . .
H1 H 1.0120 0.2228 0.7589 0.140 Uiso 0.50 1 calc PR . .
O1 O 0.33508(5) 0.49984(5) 0.36239(6) 0.107(2) Uani 1 1 d R . .
O2 O 0.34966(5) 0.57639(5) 0.43566(6) 0.222(6) Uani 1 1 d R . .
N1 N 0.31954(5) 0.52836(5) 0.41795(6) 0.115(3) Uani 1 1 d R . .
O3 O 0.26809(5) 0.50936(5) 0.43538(6) 0.145(3) Uani 1 1 d R . .
C1A C 0.61234(5) 0.29702(5) 0.19616(6) 0.116(6) Uani 0.50 1 d PRU A 2
H1AA H 0.6180 0.3200 0.1532 0.139 Uiso 0.50 1 calc PR B 2
H1AB H 0.6278 0.2594 0.1902 0.139 Uiso 0.50 1 calc PR C 2
C1B C 0.55162(5) 0.31557(5) 0.31682(6) 0.1302(6) Uani 0.50 1 d PRU A 2
H1B H 0.5336 0.3216 0.3579 0.156 Uiso 0.50 1 calc PR D 2
C1C C 0.62471(5) 0.31911(5) 0.33181(6) 0.100(5) Uani 0.50 1 d PR A 2
H1C H 0.6528 0.3204 0.3869 0.121 Uiso 0.50 1 calc PR E 2
C1D C 0.53642(5) 0.29519(5) 0.18498(6) 0.0531(6) Uani 0.25 1 d PRU A 2
H1DA H 0.5119 0.3225 0.1436 0.064 Uiso 0.25 1 calc PR F 2
H1DB H 0.5183 0.2585 0.1639 0.064 Uiso 0.25 1 calc PR G 2
C1F C 0.77042(5) 0.23538(5) 0.37177(6) 0.0949(6) Uani 0.50 1 d PRU H 2
H1F H 0.7366 0.2150 0.3313 0.114 Uiso 0.50 1 calc PR I 2
C1G C 0.81735(5) 0.21247(5) 0.44887(6) 0.100(6) Uani 0.50 1 d PR H 2
H1G H 0.8132 0.1752 0.4622 0.120 Uiso 0.50 1 calc PR J 2
C1H C 0.82367(5) 0.32750(5) 0.43194(6) 0.0929(6) Uani 0.50 1 d PRU H 2
H1H H 0.8231 0.3658 0.4217 0.112 Uiso 0.50 1 calc PR K 2
C1I C 0.86522(5) 0.31146(5) 0.51213(6) 0.138(8) Uani 0.50 1 d PR H 2
H1I H 0.8861 0.3332 0.5586 0.165 Uiso 0.50 1 calc PR L 2
C1J C 0.57584(5) -0.00145(5) 0.84629(6) 0.0350(5) Uani 0.50 1 d PRU . .
H1J H 0.5719 -0.0153 0.7952 0.042 Uiso 0.50 1 calc PR . .
C39 C 0.86614(5) 0.24490(5) 0.50010(6) 0.112(3) Uani 1 1 d R . .
C36 C 0.78442(5) 0.29602(5) 0.36733(6) 0.0731(18) Uani 1 1 d RU . .
C1E C 0.35126(5) 0.25906(5) 0.21703(6) 0.0853(6) Uani 0.50 1 d PRU A 1
H1E H 0.3195 0.2295 0.2037 0.102 Uiso 0.50 1 calc PR M 1
N1A N 0.42311(5) 0.25040(5) 0.23119(6) 0.084(4) Uani 0.50 1 d PR A 1
H H 0.4457 0.2192 0.2409 0.101 Uiso 0.50 1 calc PR N 2
O4W O 1.00895(5) 0.04221(5) 0.64491(6) 0.282(5) Uani 1 1 d R . .
C46 C 0.6602(2) 0.32096(17) 0.2810(3) 0.0661(16) Uani 1 1 d GU . .
C45 C 0.6363(3) 0.26875(18) 0.2948(4) 0.072(3) Uani 0.50 1 d PG A 1
H45 H 0.6674 0.2389 0.3122 0.086 Uiso 0.50 1 calc PR A 1
C44 C 0.5660(3) 0.2612(2) 0.2827(5) 0.066(3) Uani 0.50 1 d PG A 1
H44 H 0.5500 0.2262 0.2920 0.079 Uiso 0.50 1 calc PR A 1
C43 C 0.5195(2) 0.3058(3) 0.2568(4) 0.095(2) Uani 1 1 d G A .
C42 C 0.5434(2) 0.3580(2) 0.2429(5) 0.111(4) Uani 0.75 1 d PG A 1
H42 H 0.5123 0.3878 0.2255 0.134 Uiso 0.75 1 calc PR A 1
C41 C 0.6137(2) 0.36557(18) 0.2550(4) 0.1351(11) Uani 0.50 1 d PGU A 1
H41 H 0.6297 0.4005 0.2458 0.162 Uiso 0.50 1 calc PR A 1
N9 N 0.44513(18) 0.29604(17) 0.2267(3) 0.098(2) Uani 1 1 d G . .
N10 N 0.4007(3) 0.2610(3) 0.1638(4) 0.1139(6) Uani 0.50 1 d PGU A 2
C29 C 0.3311(2) 0.2680(3) 0.1616(5) 0.0920(6) Uani 0.50 1 d PGU A 2
H29 H 0.2916 0.2499 0.1261 0.110 Uiso 0.50 1 calc PR A 2
N8 N 0.3326(2) 0.3073(3) 0.2231(4) 0.0985(19) Uani 1 1 d G A .
C28 C 0.4031(2) 0.3246(2) 0.2633(3) 0.090(3) Uani 1 1 d G A .
H28 H 0.4189 0.3502 0.3061 0.108 Uiso 1 1 calc R . .
N17 N 0.22957(15) 0.11646(15) 0.80371(19) 0.0667(16) Uani 1 1 d G . .
C24 C 0.16521(17) 0.0878(2) 0.7656(3) 0.085(2) Uani 1 1 d G . .
H24 H 0.1575 0.0582 0.7288 0.102 Uiso 1 1 calc R . .
N18 N 0.11466(16) 0.1122(2) 0.7936(3) 0.0761(17) Uani 1 1 d G . .
C23 C 0.1478(3) 0.1559(3) 0.8490(4) 0.074(4) Uani 0.50 1 d PG . .
H23 H 0.1267 0.1788 0.8764 0.089 Uiso 0.50 1 calc PR . .
N19 N 0.2188(2) 0.1586(2) 0.8553(3) 0.063(3) Uani 0.50 1 d PG . .
C16 C 0.7196(2) 0.43871(16) 0.1456(2) 0.136(4) Uani 1 1 d G . .
H16 H 0.7498 0.4622 0.1850 0.163 Uiso 1 1 calc R . .
C15 C 0.7109(3) 0.38334(17) 0.1649(3) 0.096(2) Uani 1 1 d GU . .
C14 C 0.6658(3) 0.34823(18) 0.1060(3) 0.153(4) Uani 1 1 d GU . .
H14 H 0.6600 0.3112 0.1189 0.184 Uiso 1 1 calc R . .
C13 C 0.6293(3) 0.3685(2) 0.0278(3) 0.104(3) Uani 1 1 d G . .
H13 H 0.5992 0.3450 -0.0116 0.124 Uiso 1 1 calc R . .
C12 C 0.6380(3) 0.4239(2) 0.0085(3) 0.059(3) Uani 0.50 1 d PG . .
C11 C 0.6831(3) 0.45899(17) 0.0674(3) 0.098(3) Uani 1 1 d G . .
H11 H 0.6889 0.4960 0.0544 0.118 Uiso 1 1 calc R . .
N23 N 0.5953(3) 0.4449(2) -0.0633(3) 0.079(4) Uani 0.50 1 d PG . .
N25 N 0.5606(4) 0.4118(2) -0.1337(3) 0.078(4) Uani 0.50 1 d PG . .
C10 C 0.5247(4) 0.4486(3) -0.1991(3) 0.0820(6) Uani 0.50 1 d PGU . .
H10 H 0.4977 0.4380 -0.2522 0.098 Uiso 0.50 1 calc PR . .
N24 N 0.5371(4) 0.5045(3) -0.1691(4) 0.0750(6) Uani 0.50 1 d PGU . .
C9 C 0.5808(4) 0.5022(2) -0.0852(3) 0.0773(5) Uani 1 1 d GU . .
H9 H 0.5970 0.5328 -0.0507 0.093 Uiso 1 1 calc R . .

loop_
_atom_site_aniso_label
_atom_site_aniso_U_11
_atom_site_aniso_U_22
_atom_site_aniso_U_33
_atom_site_aniso_U_23
_atom_site_aniso_U_13
_atom_site_aniso_U_12
Cd1 0.04193(18) 0.0875(2) 0.0773(2) 0.04822(18) 0.01905(16) 0.01913(19)
Cd2 0.04654(19) 0.1330(3) 0.07371(19) 0.0613(2) 0.02976(15) 0.0429(2)
C68 0.038(2) 0.050(2) 0.0359(19) 0.0248(17) -0.0043(18) -0.012(2)
C67 0.0333(7) 0.0337(7) 0.0326(7) 0.0024(6) 0.0123(5) -0.0004(6)
N13 0.046(3) 0.061(2) 0.048(2) 0.000(2) -0.004(2) -0.001(2)
C66 0.031(2) 0.064(3) 0.041(2) 0.015(2) 0.0069(18) 0.003(2)
C65 0.041(3) 0.100(3) 0.066(3) 0.059(2) 0.015(2) 0.025(3)
C64 0.028(2) 0.061(3) 0.037(2) 0.002(2) 0.0081(17) 0.005(2)
N12 0.0304(17) 0.0437(18) 0.0482(17) 0.0206(15) 0.0176(14) 0.0063(15)
C63 0.037(3) 0.067(3) 0.049(3) 0.020(2) 0.003(2) -0.007(2)
N2 0.039(2) 0.140(4) 0.104(3) 0.061(3) 0.038(2) 0.030(3)
C62 0.0552(7) 0.0553(7) 0.0555(7) 0.0013(6) 0.0189(5) -0.0005(6)
C61 0.036(3) 0.083(3) 0.053(3) 0.021(3) 0.007(2) 0.012(3)
C60 0.059(3) 0.092(4) 0.048(2) 0.037(3) 0.014(2) 0.012(3)
N3 0.074(3) 0.065(2) 0.061(2) 0.029(2) 0.024(2) 0.014(2)
N11 0.032(2) 0.087(3) 0.068(3) 0.046(2) -0.012(2) 0.010(2)
C59 0.038(3) 0.090(3) 0.051(2) 0.043(2) 0.004(2) 0.008(3)
C58 0.046(3) 0.078(3) 0.055(3) 0.011(3) 0.008(2) -0.009(3)
O3W 0.050(2) 0.124(3) 0.105(3) 0.049(3) 0.015(2) 0.005(3)
C57 0.040(2) 0.054(2) 0.046(2) 0.0253(19) 0.0121(18) 0.011(2)
N20 0.1010(7) 0.1008(7) 0.1009(8) 0.0012(6) 0.0358(5) 0.0002(6)
C56 0.024(2) 0.115(5) 0.077(3) 0.002(4) 0.012(2) -0.007(3)
C55 0.029(3) 0.094(3) 0.051(3) 0.045(2) -0.008(2) 0.002(3)
C54 0.052(3) 0.045(2) 0.035(2) 0.0139(19) -0.018(2) -0.014(2)
C53 0.058(3) 0.044(2) 0.035(2) 0.0144(19) -0.001(2) -0.010(2)
C52 0.042(3) 0.091(4) 0.067(3) -0.013(3) 0.012(3) 0.002(3)
O2W 0.085(4) 0.101(3) 0.131(4) 0.041(3) -0.030(3) 0.000(3)
C51 0.105(5) 0.084(4) 0.062(3) -0.016(3) 0.023(3) 0.038(4)
C50 0.0269(19) 0.053(2) 0.0365(18) 0.0155(18) 0.0069(15) 0.0018(19)
C49 0.0375(19) 0.0286(18) 0.0361(16) -0.0162(15) 0.0178(14) -0.0037(16)
C48 0.045(3) 0.058(3) 0.100(4) 0.007(3) 0.033(3) 0.001(2)
C47 0.034(3) 0.058(3) 0.066(3) 0.008(2) 0.006(2) -0.006(2)
N4 0.077(3) 0.119(4) 0.101(3) -0.031(3) 0.055(2) 0.002(3)
O1W 0.155(5) 0.210(7) 0.139(4) -0.046(5) 0.096(3) -0.045(5)
C40 0.1016(7) 0.1020(8) 0.1020(8) 0.0000(6) 0.0369(5) 0.0004(6)
C33 0.034(2) 0.077(3) 0.071(3) 0.045(2) 0.016(2) 0.027(2)
N21 0.056(5) 0.072(5) 0.031(3) 0.027(3) 0.004(3) 0.015(4)
C31 0.078(3) 0.061(3) 0.121(4) 0.009(3) 0.063(3) 0.021(3)
C30 0.063(4) 0.065(3) 0.090(4) 0.018(3) 0.025(3) 0.010(3)
N22 0.069(6) 0.049(4) 0.079(6) -0.039(4) -0.002(5) 0.001(4)
C27 0.070(4) 0.124(6) 0.126(5) -0.017(5) 0.042(4) 0.030(4)
C26 0.0545(7) 0.0543(8) 0.0542(8) -0.0001(6) 0.0194(5) 0.0011(6)
C25 0.052(3) 0.055(3) 0.047(2) 0.010(2) 0.018(2) 0.008(2)
C22 0.0879(7) 0.0870(7) 0.0879(8) -0.0003(6) 0.0307(5) 0.0010(6)
C21 0.038(2) 0.055(2) 0.0395(18) 0.0266(17) 0.0231(15) 0.0191(19)
N5 0.040(2) 0.057(2) 0.0320(16) 0.0107(16) 0.0114(14) 0.0077(18)
C20 0.1324(14) 0.1322(15) 0.1303(15) -0.0010(12) 0.0467(10) 0.0020(12)
C19 0.0491(7) 0.0486(7) 0.0484(7) 0.0018(6) 0.0169(5) 0.0008(6)
N7 0.0348(19) 0.109(3) 0.070(2) 0.055(2) 0.0311(16) 0.027(2)
N6 0.039(2) 0.066(2) 0.053(2) 0.0342(18) 0.0100(17) 0.0185(19)
C18 0.056(3) 0.084(3) 0.045(2) 0.016(2) 0.019(2) 0.019(3)
C17 0.054(3) 0.083(4) 0.065(3) 0.026(3) 0.016(3) 0.002(3)
C8 0.063(3) 0.077(3) 0.081(3) 0.044(3) 0.026(3) 0.026(3)
C7 0.0544(7) 0.0546(8) 0.0544(8) 0.0002(6) 0.0195(5) 0.0000(6)
C6 0.049(5) 0.069(7) 0.140(6) -0.029(6) 0.042(5) -0.022(5)
C5 0.0392(7) 0.0396(7) 0.0395(8) 0.0002(6) 0.0142(5) 0.0000(6)
C4 0.064(3) 0.128(5) 0.112(4) 0.064(3) 0.048(3) 0.044(3)
N14 0.063(3) 0.112(4) 0.079(3) 0.023(3) 0.023(3) 0.024(3)
C3 0.039(3) 0.155(6) 0.087(4) 0.061(4) 0.022(3) 0.035(3)
N16 0.051(3) 0.122(5) 0.091(4) -0.001(3) 0.019(3) 0.018(3)
N15 0.055(3) 0.129(4) 0.072(3) 0.042(3) 0.015(2) 0.035(3)
C2 0.083(5) 0.078(4) 0.095(5) 0.003(4) 0.019(4) 0.012(4)
C1 0.178(16) 0.097(6) 0.025(5) -0.006(5) -0.024(8) 0.047(9)
O1 0.100(4) 0.097(3) 0.125(4) 0.017(3) 0.041(3) 0.010(3)
O2 0.246(11) 0.123(5) 0.232(10) -0.021(7) 0.009(9) -0.053(7)
N1 0.084(5) 0.109(5) 0.119(5) 0.004(4) -0.004(4) -0.005(4)
O3 0.131(5) 0.160(6) 0.143(5) -0.018(5) 0.046(4) -0.018(5)
C1A 0.045(7) 0.180(16) 0.114(8) 0.000(9) 0.018(7) -0.015(9)
C1B 0.1302(7) 0.1303(8) 0.1302(8) 0.0001(6) 0.0468(5) 0.0000(6)
C1C 0.056(6) 0.150(12) 0.102(8) 0.057(8) 0.037(6) 0.030(8)
C1D 0.0531(7) 0.0531(8) 0.0530(8) 0.0000(6) 0.0190(5) 0.0001(6)
C1F 0.0949(7) 0.0947(8) 0.0950(8) 0.0003(6) 0.0342(5) -0.0001(6)
C1G 0.115(13) 0.090(9) 0.068(8) 0.014(7) 0.001(9) 0.026(9)
C1H 0.0929(7) 0.0926(8) 0.0928(8) -0.0004(6) 0.0330(5) 0.0003(6)
C1I 0.138(14) 0.156(13) 0.063(8) -0.026(9) -0.032(10) 0.069(12)
C1J 0.0352(7) 0.0344(7) 0.0346(8) 0.0003(6) 0.0116(5) 0.0009(6)
C39 0.060(4) 0.096(3) 0.132(5) 0.079(3) -0.021(4) -0.036(3)
C36 0.049(3) 0.081(3) 0.087(3) 0.046(3) 0.021(3) 0.011(3)
C1E 0.0853(7) 0.0853(8) 0.0853(8) -0.0001(6) 0.0308(5) 0.0000(6)
N1A 0.053(5) 0.079(6) 0.122(8) 0.007(6) 0.033(5) 0.008(5)
O4W 0.217(9) 0.369(10) 0.279(7) -0.237(6) 0.113(6) -0.056(9)
C46 0.077(3) 0.057(3) 0.075(3) 0.028(2) 0.039(2) 0.032(2)
C45 0.079(6) 0.057(6) 0.103(6) 0.043(5) 0.062(5) 0.024(5)
C44 0.064(6) 0.086(7) 0.050(5) 0.028(5) 0.023(5) 0.016(6)
C43 0.084(3) 0.085(4) 0.153(4) 0.052(3) 0.088(3) 0.032(3)
C42 0.065(5) 0.082(6) 0.189(10) 0.039(6) 0.049(6) 0.006(5)
C41 0.1350(15) 0.1352(15) 0.1354(16) 0.0008(12) 0.0490(10) -0.0003(12)
N9 0.079(4) 0.069(3) 0.145(5) 0.029(3) 0.037(4) 0.033(3)
N10 0.1139(7) 0.1139(8) 0.1141(8) 0.0002(6) 0.0412(5) -0.0001(6)
C29 0.0919(7) 0.0919(8) 0.0920(8) -0.0001(6) 0.0330(5) 0.0001(6)
N8 0.074(3) 0.082(3) 0.162(4) 0.057(3) 0.070(3) 0.030(3)
C28 0.057(3) 0.140(7) 0.071(3) 0.028(4) 0.020(3) 0.030(4)
N17 0.052(3) 0.074(3) 0.069(3) 0.017(2) 0.015(2) 0.016(2)
C24 0.043(2) 0.111(5) 0.115(4) 0.012(4) 0.044(3) 0.033(3)
N18 0.057(3) 0.112(4) 0.065(2) 0.023(3) 0.029(2) 0.027(3)
C23 0.046(5) 0.101(9) 0.089(7) 0.010(7) 0.040(5) 0.002(6)
N19 0.066(5) 0.086(6) 0.047(4) -0.007(4) 0.034(3) 0.015(5)
C16 0.159(9) 0.082(5) 0.106(6) 0.013(5) -0.025(6) 0.037(5)
C15 0.072(3) 0.101(4) 0.135(4) 0.064(3) 0.063(3) 0.026(3)
C14 0.087(5) 0.124(4) 0.205(7) 0.111(4) -0.001(5) -0.025(4)
C13 0.139(6) 0.084(4) 0.104(5) 0.027(4) 0.063(4) 0.028(4)
C12 0.082(7) 0.040(5) 0.060(5) 0.008(4) 0.034(5) -0.018(5)
C11 0.127(6) 0.104(5) 0.070(3) 0.033(3) 0.042(4) 0.019(5)
N23 0.046(6) 0.075(6) 0.084(6) 0.036(5) -0.016(5) -0.005(5)
N25 0.060(6) 0.141(9) 0.015(3) 0.002(5) -0.009(4) -0.011(6)
C10 0.0819(7) 0.0819(8) 0.0820(8) 0.0000(6) 0.0295(5) -0.0001(6)
N24 0.0749(7) 0.0749(8) 0.0748(8) 0.0004(6) 0.0264(5) -0.0002(6)
C9 0.0771(7) 0.0774(7) 0.0775(8) 0.0009(6) 0.0279(5) -0.0001(6)

loop_
_atom_type_symbol
_atom_type_description
_atom_type_scat_dispersion_real
_atom_type_scat_dispersion_imag
_atom_type_scat_source
C C 0.0033 0.0016 'International Tables Vol C Tables 4.2.6.8 and 6.1.1.4'
H H 0.0000 0.0000 'International Tables Vol C Tables 4.2.6.8 and 6.1.1.4'
Cd Cd -0.8075 1.2024 'International Tables Vol C Tables 4.2.6.8 and 6.1.1.4'
N N 0.0061 0.0033 'International Tables Vol C Tables 4.2.6.8 and 6.1.1.4'
O O 0.0106 0.0060 'International Tables Vol C Tables 4.2.6.8 and 6.1.1.4'

loop_
_geom_angle_atom_site_label_1
_geom_angle_atom_site_label_2
_geom_angle_atom_site_label_3
_geom_angle
_geom_angle_site_symmetry_1
_geom_angle_site_symmetry_3
N8 Cd1 N11 89.1(2) . .
N8 Cd1 O3W 89.4(2) . .
N11 Cd1 O3W 91.90(17) . .
N8 Cd1 N6 89.57(15) . 3_454
N11 Cd1 N6 174.65(12) . 3_454
O3W Cd1 N6 93.27(14) . 3_454
N8 Cd1 O2W 89.3(2) . .
N11 Cd1 O2W 89.32(18) . .
O3W Cd1 O2W 178.2(2) . .
N6 Cd1 O2W 85.47(15) 3_454 .
N8 Cd1 N15 178.20(17) . 1_455
N11 Cd1 N15 89.87(14) . 1_455
O3W Cd1 N15 89.15(15) . 1_455
N6 Cd1 N15 91.5 3_454 1_455
O2W Cd1 N15 92.18(18) . 1_455
O4W Cd2 N24 95.5(16) . 3_546
O4W Cd2 N18 91.3(9) . 1_655
N24 Cd2 N18 90(2) 3_546 1_655
O4W Cd2 N2 89.83(16) . .
N24 Cd2 N2 95(2) 3_546 .
N18 Cd2 N2 175.5(10) 1_655 .
O4W Cd2 N20 88.40(19) . .
N24 Cd2 N20 174.3(15) 3_546 .
N18 Cd2 N20 86.0(10) 1_655 .
N2 Cd2 N20 89.7(2) . .
O4W Cd2 O1W 170.79(6) . .
N24 Cd2 O1W 93.7(16) 3_546 .
N18 Cd2 O1W 89.1(9) 1_655 .
N2 Cd2 O1W 89.06(17) . .
N20 Cd2 O1W 82.45(19) . .
C49 C68 C66 126.2(5) . .
C49 C68 C50 121.7(4) . .
C66 C68 C50 111.7(4) . .
C53 C67 C55 119.3(4) . .
C53 C67 C49 124.1(4) . .
C55 C67 C49 116.5(4) . .
C63 N13 N12 104.5(4) . .
C1J C66 C26 119.2(3) . .
C1J C66 C68 119.9(4) . .
C26 C66 C68 120.9(4) . .
N20 C65 N21 99.4(5) . .
C59 C64 C54 117.4(4) . .
C59 C64 N12 120.5(5) . .
C54 C64 N12 122.1(4) . .
C62 N12 N13 109.7(4) . .
C62 N12 C64 125.1(4) . .
N13 N12 C64 124.9(4) . .
N13 C63 N11 117.2(4) . .
C60 N2 C27 103.9(4) . .
C60 N2 Cd2 126.6(5) . .
C27 N2 Cd2 129.4(4) . .
N12 C62 N11 108.6(4) . .
N3 C61 C51 122.1(6) . .
N3 C61 C56 121.1(5) . .
C51 C61 C56 116.7(6) . .
N2 C60 N3 109.4(6) . .
N4 N3 C60 109.5(6) . .
N4 N3 C61 121.9(5) . .
C60 N3 C61 128.3(5) . .
C63 N11 C62 99.7(4) . .
C63 N11 Cd1 135.5(3) . .
C62 N11 Cd1 124.5(4) . .
C64 C59 C55 121.5(5) . .
C56 C58 C57 125.2(6) . .
C52 C57 C58 116.2(5) . .
C52 C57 C49 123.8(4) . .
C58 C57 C49 120.0(5) . .
C1 N20 C65 113.8(6) . .
C1 N20 Cd2 127.7(4) . .
C65 N20 Cd2 117.8(5) . .
C58 C56 C61 116.0(5) . .
C59 C55 C67 119.4(5) . .
C64 C54 C53 122.6(5) . .
C67 C53 C54 119.7(4) . .
C57 C52 C51 123.6(6) . .
C52 C51 C61 122.0(6) . .
C48 C50 C47 116.2(5) . .
C48 C50 C68 126.1(4) . .
C47 C50 C68 117.6(4) . .
C68 C49 C57 123.7(4) . .
C68 C49 C67 122.6(4) . .
C57 C49 C67 113.7(4) . .
C50 C48 C31 128.1(5) . .
C30 C47 C50 119.1(5) . .
C27 N4 N3 103.1(5) . .
C8 C40 C6 130.1 . .
C17 C33 C46 124.69(17) . .
C17 C33 C36 117.0 . .
C46 C33 C36 118.07(17) . .
C65 N21 N22 115.3(2) . .
C65 N21 C39 125.2(2) . .
N22 N21 C39 118.7 . .
C48 C31 C25 112.5(3) . .
C25 C30 C47 122.2(2) . .
C1 N22 N21 99.2 . .
N4 C27 N2 114.0(4) . .
C20 C26 C66 119.6(2) . .
C30 C25 N17 119.86(16) . .
C30 C25 C31 121.6 . .
N17 C25 C31 118.43(16) . .
C21 C22 C1J 121.2 . .
C22 C21 C20 117.2 . .
C22 C21 N5 121.9 . .
C20 C21 N5 118.6 . .
C19 N5 N7 111.1 . .
C19 N5 C21 127.2 . .
N7 N5 C21 121.6 . .
C26 C20 C21 118.3 . .
N6 C19 N5 108.5 . .
C18 N7 N5 105.3 . .
C19 N6 C18 105.1 . .
C19 N6 Cd1 126.9 . 3_546
C18 N6 Cd1 127.8 . 3_546
N7 C18 N6 109.8 . .
C33 C17 C8 124.1 . .
C33 C17 C15 117.7(2) . .
C8 C17 C15 118.1(2) . .
C40 C8 C17 126.5 . .
C40 C8 C7 112.2 . .
C17 C8 C7 118.2 . .
C5 C7 C8 120.2 . .
C4 C6 C40 110.0 . .
C4 C5 C7 115.4 . .
C5 C4 C6 126.5 . .
C5 C4 N14 116.3 . .
C6 C4 N14 115.9 . .
N16 N14 C3 112.6 . .
N16 N14 C4 124.9 . .
C3 N14 C4 122.1 . .
N14 C3 N15 105.5 . .
N14 N16 C2 107.4 . .
C3 N15 C2 108.0 . .
C3 N15 Cd1 124.0 . 1_655
C2 N15 Cd1 127.9 . 1_655
N15 C2 N16 106.3 . .
N20 C1 N22 112.2(3) . .
O3 N1 O2 128.5 . .
O3 N1 O1 115.6 . .
O2 N1 O1 114.6 . .
C1D C1A C46 113.64(17) . .
C43 C1B C1C 115.8(3) . .
C46 C1C C1B 131.69(16) . .
C43 C1D C1A 116.45(19) . .
C1G C1F C36 109.9 . .
C39 C1G C1F 119.7 . .
C36 C1H C1I 130.3 . .
C1H C1I C39 99.7 . .
C66 C1J C22 120.0(2) . .
C1G C39 N21 116.2 . .
C1G C39 C1I 128.7 . .
N21 C39 C1I 107.7 . .
C1H C36 C1F 124.4 . .
C1H C36 C33 116.4 . .
C1F C36 C33 116.0 . .
N8 C1E N1A 117.2(2) . .
N9 N1A C1E 104.45(18) . .
C1C C46 C45 62.9(3) . .
C1C C46 C41 76.8(2) . .
C45 C46 C41 120.0 . .
C1C C46 C33 131.3(3) . .
C45 C46 C33 117.7(2) . .
C41 C46 C33 122.3(2) . .
C1C C46 C1A 108.4(3) . .
C45 C46 C1A 72.5(3) . .
C41 C46 C1A 81.2(3) . .
C33 C46 C1A 118.1(3) . .
C44 C45 C46 120.0 . .
C43 C44 C45 120.0 . .
C1B C43 C44 74.5(4) . .
C1B C43 C42 81.0(4) . .
C44 C43 C42 120.0 . .
C1B C43 N9 127.1(6) . .
C44 C43 N9 120.4(4) . .
C42 C43 N9 118.2(4) . .
C1B C43 C1D 130.9(4) . .
C44 C43 C1D 78.5(3) . .
C42 C43 C1D 78.1(3) . .
N9 C43 C1D 101.9(5) . .
C41 C42 C43 120.0 . .
C42 C41 C46 120.0 . .
N1A N9 C28 95.9(3) . .
N1A N9 N10 50.4(4) . .
C28 N9 N10 108.0 . .
N1A N9 C43 119.9(4) . .
C28 N9 C43 119.4(4) . .
N10 N9 C43 132.6(4) . .
N9 N10 C29 108.0 . .
N8 C29 N10 108.0 . .
C1E N8 C29 40.4(4) . .
C1E N8 C28 91.4(2) . .
C29 N8 C28 108.0 . .
C1E N8 Cd1 130.6(3) . .
C29 N8 Cd1 129.2(3) . .
C28 N8 Cd1 122.8(3) . .
N8 C28 N9 108.0 . .
C25 N17 C24 128.6(2) . .
C25 N17 N19 123.4(2) . .
C24 N17 N19 108.0 . .
N18 C24 N17 108.0 . .
C23 N18 C24 108.0 . .
C23 N18 Cd2 129.9(2) . 1_455
C24 N18 Cd2 122.1(2) . 1_455
N19 C23 N18 108.0 . .
C23 N19 N17 108.0 . .
C15 C16 C11 120.0 . .
C14 C15 C16 120.0 . .
C14 C15 C17 118.3(2) . .
C16 C15 C17 120.3(3) . .
C15 C14 C13 120.0 . .
C14 C13 C12 120.0 . .
N23 C12 C13 119.1(4) . .
N23 C12 C11 120.3(4) . .
C13 C12 C11 120.0 . .
C12 C11 C16 120.0 . .
C12 N23 N25 123.9(4) . .
C12 N23 C9 127.9(4) . .
N25 N23 C9 108.0 . .
N23 N25 C10 108.0 . .
N24 C10 N25 108.0 . .
C10 N24 C9 108.0 . .
C10 N24 Cd2 123.3(4) . 3_454
C9 N24 Cd2 128.5(4) . 3_454
N23 C9 N24 108.0 . .

loop_
_geom_bond_atom_site_label_1
_geom_bond_atom_site_label_2
_geom_bond_distance
_geom_bond_site_symmetry_2
Cd1 N8 2.279(5) .
Cd1 N11 2.312(5) .
Cd1 O3W 2.315(5) .
Cd1 N6 2.3364(12) 3_454
Cd1 O2W 2.343(6) .
Cd1 N15 2.3487(13) 1_455
Cd2 O4W 2.1375(13) .
Cd2 N24 2.219(19) 3_546
Cd2 N18 2.325(18) 1_655
Cd2 N2 2.346(5) .
Cd2 N20 2.373(7) .
Cd2 O1W 2.3730(13) .
C68 C49 1.307(7) .
C68 C66 1.494(6) .
C68 C50 1.524(7) .
C67 C53 1.344(7) .
C67 C55 1.425(7) .
C67 C49 1.554(5) .
N13 C63 1.277(7) .
N13 N12 1.341(5) .
C66 C1J 1.355(5) .
C66 C26 1.421(5) .
C65 N20 1.363(8) .
C65 N21 1.367(6) .
C64 C59 1.373(7) .
C64 C54 1.383(7) .
C64 N12 1.409(5) .
N12 C62 1.301(7) .
C63 N11 1.317(7) .
N2 C60 1.304(9) .
N2 C27 1.346(6) .
C62 N11 1.433(6) .
C61 N3 1.396(8) .
C61 C51 1.421(8) .
C61 C56 1.448(9) .
C60 N3 1.367(7) .
N3 N4 1.329(8) .
C59 C55 1.379(7) .
C58 C56 1.345(9) .
C58 C57 1.425(7) .
C57 C52 1.311(9) .
C57 C49 1.485(7) .
N20 C1 1.270(7) .
C54 C53 1.386(6) .
C52 C51 1.321(10) .
C50 C48 1.351(8) .
C50 C47 1.424(7) .
C48 C31 1.353(6) .
C47 C30 1.347(6) .
N4 C27 1.327(6) .
C40 C8 1.1611 .
C40 C6 1.4563 .
C33 C17 1.4370 .
C33 C46 1.449(4) .
C33 C36 1.4880 .
N21 N22 1.3994 .
N21 C39 1.5669 .
C31 C25 1.4512 .
C30 C25 1.3441 .
N22 C1 1.3653 .
C26 C20 1.3987 .
C25 N17 1.360(3) .
C22 C21 1.3502 .
C22 C1J 1.4096 .
C21 C20 1.4300 .
C21 N5 1.4322 .
N5 C19 1.3228 .
N5 N7 1.3447 .
C19 N6 1.3038 .
N7 C18 1.2946 .
N6 C18 1.4173 .
N6 Cd1 2.3364(12) 3_546
C17 C8 1.4531 .
C17 C15 1.558(4) .
C8 C7 1.4882 .
C7 C5 1.3870 .
C6 C4 1.3604 .
C5 C4 1.3272 .
C4 N14 1.5098 .
N14 N16 1.2468 .
N14 C3 1.3246 .
C3 N15 1.3252 .
N16 C2 1.3552 .
N15 C2 1.3497 .
N15 Cd1 2.3487(13) 1_655
O1 N1 1.3169 .
O2 N1 1.2845 .
N1 O3 1.2807 .
C1A C1D 1.4959 .
C1A C46 1.564(4) .
C1B C43 1.047(7) .
C1B C1C 1.4259 .
C1C C46 1.337(5) .
C1D C43 1.442(7) .
C1F C1G 1.4532 .
C1F C36 1.4812 .
C1G C39 1.3250 .
C1H C36 1.3548 .
C1H C1I 1.4083 .
C1I C39 1.6017 .
C1E N8 1.228(6) .
C1E N1A 1.4163 .
N1A N9 1.191(4) .
C46 C45 1.3900 .
C46 C41 1.3900 .
C45 C44 1.3900 .
C44 C43 1.3900 .
C43 C42 1.3900 .
C43 N9 1.440(5) .
C42 C41 1.3900 .
N9 C28 1.4200 .
N9 N10 1.4200 .
N10 C29 1.4200 .
C29 N8 1.4200 .
N8 C28 1.4200 .
N17 C24 1.4200 .
N17 N19 1.4200 .
C24 N18 1.4200 .
N18 C23 1.4200 .
N18 Cd2 2.325(4) 1_455
C23 N19 1.4200 .
C16 C15 1.3900 .
C16 C11 1.3900 .
C15 C14 1.3900 .
C14 C13 1.3900 .
C13 C12 1.3900 .
C12 N23 1.344(6) .
C12 C11 1.3900 .
N23 N25 1.4200 .
N23 C9 1.4200 .
N25 C10 1.4200 .
C10 N24 1.4200 .
N24 C9 1.4200 .
N24 Cd2 2.219(5) 3_454

loop_
_platon_squeeze_void_nr
_platon_squeeze_void_average_x
_platon_squeeze_void_average_y
_platon_squeeze_void_average_z
_platon_squeeze_void_volume
_platon_squeeze_void_count_electrons
1 -0.016 0.222 0.000 623.9 91.2
2 0.000 0.722 0.000 624.0 91.1
3 0.500 0.411 0.500 243.3 52.7
4 1.000 0.911 0.500 243.3 52.7
5 0.500 0.967 0.500 63.2 10.9
6 0.500 0.805 0.500 23.3 -0.9
7 1.000 0.467 0.500 63.2 10.9
8 1.000 0.305 0.500 23.3 -0.9
